data_4114566
loop_
_publ_author_name
'Yuxia Liu'
'Thomas C. Stringfellow'
'David Ballweg'
'Ilia A. Guzei'
'Robert West'

_publ_contact_author
; 
   Prof. Robert West 
   Department of Chemistry 
   University of Wisconsin 
   1101 University Ave. 
   Madison, WI  53706-1396  USA 
;
_publ_contact_author_email west@chem.wisc.edu
_publ_contact_author_fax 1(608)2620381
_publ_contact_author_phone 1(608)2621873
_publ_section_title
;
 Structure and Chemistry of 1-Silafluorenyl Dianion, Its Derivatives, and
 an Organosilicon Diradical Dianion
;
_journal_name_full 'Journal of the American Chemical Society'
_journal_page_first 49
_journal_page_last 57
_journal_paper_doi 10.1021/ja011821m
_journal_volume 124
_journal_year 2002
_chemical_formula_moiety '2K+ 2(C12 H8 Si)2- 4(C4 H8 O)'
_chemical_formula_sum 'C40 H48 K2 O4 Si2'
_chemical_formula_weight 727.16
_chemical_name_systematic
; 
 ? 
;
_space_group_IT_number 14
_symmetry_cell_setting monoclinic
_symmetry_space_group_name_Hall '-P 2ybc'
_symmetry_space_group_name_H-M 'P 1 21/c 1'
_atom_sites_solution_hydrogens geom
_atom_sites_solution_primary direct
_atom_sites_solution_secondary difmap
_audit_creation_method SHELXL-97
_cell_angle_alpha 90.00
_cell_angle_beta 112.597(2)
_cell_angle_gamma 90.00
_cell_formula_units_Z 4
_cell_length_a 14.4065(13)
_cell_length_b 23.313(2)
_cell_length_c 12.3328(11)
_cell_measurement_reflns_used 6376
_cell_measurement_temperature 133(2)
_cell_measurement_theta_max 28.26
_cell_measurement_theta_min 2.32
_cell_volume 3824.1(6)
_computing_structure_refinement 'SHELXL-97 (Sheldrick, 1997)'
_computing_structure_solution 'SHELXS-97 (Sheldrick, 1990)'
_diffrn_ambient_temperature 133(2)
_diffrn_measured_fraction_theta_full 0.940
_diffrn_measured_fraction_theta_max 0.902
_diffrn_measurement_device_type 'Bruker SMART'
_diffrn_measurement_method '\w scan frames'
_diffrn_radiation_monochromator graphite
_diffrn_radiation_source 'sealed tube'
_diffrn_radiation_type MoK\a
_diffrn_radiation_wavelength 0.71073
_diffrn_reflns_av_R_equivalents 0.0528
_diffrn_reflns_av_sigmaI/netI 0.0932
_diffrn_reflns_limit_h_max 13
_diffrn_reflns_limit_h_min -17
_diffrn_reflns_limit_k_max 30
_diffrn_reflns_limit_k_min -28
_diffrn_reflns_limit_l_max 16
_diffrn_reflns_limit_l_min -14
_diffrn_reflns_number 17441
_diffrn_reflns_theta_full 25.00
_diffrn_reflns_theta_max 28.31
_diffrn_reflns_theta_min 1.76
_diffrn_standards_decay_% 0.08
_diffrn_standards_number 312
_exptl_absorpt_coefficient_mu 0.349
_exptl_absorpt_correction_T_max 0.962
_exptl_absorpt_correction_T_min 0.656
_exptl_absorpt_correction_type empirical
_exptl_crystal_colour red
_exptl_crystal_density_diffrn 1.263
_exptl_crystal_description needle
_exptl_crystal_F_000 1544
_exptl_crystal_size_max 0.42
_exptl_crystal_size_mid 0.09
_exptl_crystal_size_min 0.06
_refine_diff_density_max 0.544
_refine_diff_density_min -0.324
_refine_diff_density_rms 0.066
_refine_ls_extinction_method none
_refine_ls_goodness_of_fit_ref 0.941
_refine_ls_hydrogen_treatment mixed
_refine_ls_matrix_type full
_refine_ls_number_parameters 508
_refine_ls_number_reflns 8585
_refine_ls_number_restraints 274
_refine_ls_restrained_S_all 0.960
_refine_ls_R_factor_all 0.1136
_refine_ls_R_factor_gt 0.0577
_refine_ls_shift/su_max 0.037
_refine_ls_shift/su_mean 0.001
_refine_ls_structure_factor_coef Fsqd
_refine_ls_weighting_details 'calc w=1/[\s^2^(Fo^2^)+(0.0764P)^2^+0.0000P] where P=(Fo^2^+2Fc^2^)/3'
_refine_ls_weighting_scheme calc
_refine_ls_wR_factor_gt 0.1314
_refine_ls_wR_factor_ref 0.1557
_reflns_number_gt 4833
_reflns_number_total 8585
_reflns_threshold_expression >2sigma(I)
_cod_data_source_file ja011821m_5.cif
_cod_data_source_block n99054a
_cod_database_code 4114566

loop_
_symmetry_equiv_pos_as_xyz
'x, y, z'
'-x, y+1/2, -z+1/2'
'-x, -y, -z'
'x, -y-1/2, z-1/2'

loop_
_atom_site_label
_atom_site_type_symbol
_atom_site_fract_x
_atom_site_fract_y
_atom_site_fract_z
_atom_site_U_iso_or_equiv
_atom_site_adp_type
_atom_site_occupancy
_atom_site_symmetry_multiplicity
_atom_site_calc_flag
_atom_site_refinement_flags
_atom_site_disorder_assembly
_atom_site_disorder_group
K1 K 0.50844(5) 0.71037(3) 0.45587(6) 0.0394(2) Uani 1 1 d . . .
K2 K 0.23328(6) 0.84551(3) -0.06082(5) 0.0415(2) Uani 1 1 d . . .
Si1 Si 0.42933(7) 0.82193(4) 0.20762(6) 0.0307(2) Uani 1 1 d . . .
C1 C 0.5238(2) 0.86086(12) 0.3390(2) 0.0298(7) Uani 1 1 d . . .
C2 C 0.5168(3) 0.91339(13) 0.3908(2) 0.0378(8) Uani 1 1 d . E .
H2 H 0.4540 0.9327 0.3650 0.045 Uiso 1 1 calc R . .
C3 C 0.5988(3) 0.93767(14) 0.4780(3) 0.0427(9) Uani 1 1 d . . .
H3 H 0.5913 0.9730 0.5124 0.051 Uiso 1 1 calc R E .
C4 C 0.6919(3) 0.91122(15) 0.5162(3) 0.0451(9) Uani 1 1 d . E .
H4 H 0.7484 0.9288 0.5749 0.054 Uiso 1 1 calc R . .
C5 C 0.7022(3) 0.85905(14) 0.4685(2) 0.0391(8) Uani 1 1 d . . .
H5 H 0.7658 0.8405 0.4958 0.047 Uiso 1 1 calc R E .
C6 C 0.6198(2) 0.83338(13) 0.3805(2) 0.0293(7) Uani 1 1 d . E .
C7 C 0.6211(2) 0.77886(12) 0.3205(2) 0.0311(7) Uani 1 1 d . . .
C8 C 0.7053(3) 0.74346(14) 0.3433(3) 0.0410(8) Uani 1 1 d . E .
H8 H 0.7682 0.7541 0.4018 0.049 Uiso 1 1 calc R . .
C9 C 0.6970(3) 0.69366(16) 0.2816(3) 0.0535(10) Uani 1 1 d . . .
H9 H 0.7541 0.6696 0.2984 0.064 Uiso 1 1 calc R E .
C10 C 0.6060(3) 0.67806(15) 0.1947(3) 0.0522(10) Uani 1 1 d . E .
H10 H 0.6010 0.6437 0.1515 0.063 Uiso 1 1 calc R . .
C11 C 0.5225(3) 0.71269(14) 0.1711(3) 0.0402(8) Uani 1 1 d . . .
H11 H 0.4604 0.7014 0.1117 0.048 Uiso 1 1 calc R E .
C12 C 0.5269(2) 0.76369(12) 0.2320(2) 0.0299(7) Uani 1 1 d . . .
Si2 Si 0.30273(7) 0.78187(4) 0.27009(7) 0.0312(2) Uani 1 1 d . . .
C13 C 0.2368(2) 0.84689(12) 0.2972(2) 0.0323(7) Uani 1 1 d . E .
C14 C 0.2655(3) 0.88515(13) 0.3926(2) 0.0380(8) Uani 1 1 d . . .
H14 H 0.3307 0.8818 0.4526 0.046 Uiso 1 1 calc R E .
C15 C 0.2020(3) 0.92723(14) 0.4019(3) 0.0513(10) Uani 1 1 d . E .
H15 H 0.2240 0.9528 0.4668 0.062 Uiso 1 1 calc R . .
C16 C 0.1055(3) 0.93217(16) 0.3158(3) 0.0562(11) Uani 1 1 d . . .
H16 H 0.0615 0.9609 0.3229 0.067 Uiso 1 1 calc R E .
C17 C 0.0735(3) 0.89597(14) 0.2211(3) 0.0453(9) Uani 1 1 d . E .
H17 H 0.0074 0.8997 0.1630 0.054 Uiso 1 1 calc R . .
C18 C 0.1378(2) 0.85358(13) 0.2098(2) 0.0328(7) Uani 1 1 d . . .
C19 C 0.1125(2) 0.81233(13) 0.1129(2) 0.0331(7) Uani 1 1 d . E .
C20 C 0.0230(3) 0.81062(15) 0.0135(3) 0.0441(9) Uani 1 1 d . . .
H20 H -0.0298 0.8365 0.0070 0.053 Uiso 1 1 calc R E .
C21 C 0.0107(3) 0.77161(18) -0.0752(3) 0.0549(10) Uani 1 1 d . E .
H21 H -0.0505 0.7708 -0.1423 0.066 Uiso 1 1 calc R . .
C22 C 0.0860(3) 0.73416(17) -0.0672(3) 0.0517(10) Uani 1 1 d . E .
H22 H 0.0776 0.7081 -0.1296 0.062 Uiso 1 1 calc R . .
C23 C 0.1755(3) 0.73402(14) 0.0324(3) 0.0407(8) Uani 1 1 d . E .
H23 H 0.2265 0.7070 0.0378 0.049 Uiso 1 1 calc R . .
C24 C 0.1915(2) 0.77314(13) 0.1251(2) 0.0333(7) Uani 1 1 d . E .
O1S O 0.37466(18) 0.61455(9) 0.35426(16) 0.0457(6) Uani 1 1 d D . .
C2S C 0.4089(3) 0.55849(14) 0.3977(3) 0.0589(13) Uani 0.526(6) 1 d PD A 1
H2S1 H 0.3519 0.5321 0.3851 0.071 Uiso 0.526(6) 1 calc PR A 1
H2S2 H 0.4525 0.5594 0.4824 0.071 Uiso 0.526(6) 1 calc PR A 1
C3S C 0.4677(5) 0.5415(4) 0.3240(5) 0.051(3) Uani 0.526(6) 1 d PD A 1
H3S1 H 0.5364 0.5578 0.3568 0.062 Uiso 0.526(6) 1 calc PR A 1
H3S2 H 0.4725 0.4992 0.3199 0.062 Uiso 0.526(6) 1 calc PR A 1
C4S C 0.4086(4) 0.56609(18) 0.2060(3) 0.089(2) Uani 0.474(6) 1 d PD A 1
H4S1 H 0.3639 0.5368 0.1534 0.107 Uiso 0.474(6) 1 calc PR A 1
H4S2 H 0.4537 0.5814 0.1692 0.107 Uiso 0.474(6) 1 calc PR A 1
C2S' C 0.4089(3) 0.55849(14) 0.3977(3) 0.0589(13) Uani 0.47 1 d PD A 2
H2S3 H 0.3599 0.5398 0.4247 0.071 Uiso 0.474(6) 1 calc PR A 2
H2S4 H 0.4742 0.5611 0.4653 0.071 Uiso 0.474(6) 1 calc PR A 2
C3S' C 0.4208(11) 0.5233(3) 0.3003(7) 0.073(4) Uani 0.474(6) 1 d PD A 2
H3S3 H 0.4879 0.5050 0.3274 0.088 Uiso 0.474(6) 1 calc PR A 2
H3S4 H 0.3685 0.4931 0.2724 0.088 Uiso 0.474(6) 1 calc PR A 2
C4S' C 0.4086(4) 0.56609(18) 0.2060(3) 0.089(2) Uani 0.47 1 d PD A 2
H4S3 H 0.3722 0.5492 0.1273 0.107 Uiso 0.474(6) 1 calc PR A 2
H4S4 H 0.4748 0.5803 0.2106 0.107 Uiso 0.474(6) 1 calc PR A 2
C5S C 0.3485(3) 0.61347(15) 0.2304(2) 0.0633(12) Uani 1 1 d D A .
H5S1 H 0.3646 0.6507 0.2032 0.076 Uiso 1 1 calc R B 1
H5S2 H 0.2756 0.6061 0.1890 0.076 Uiso 1 1 calc R B 1
O1T O 0.67685(18) 0.64940(11) 0.5690(2) 0.0588(7) Uani 1 1 d D . .
C2T C 0.7738(3) 0.67507(18) 0.6170(3) 0.0649(12) Uani 1 1 d D A .
H2T1 H 0.7680 0.7171 0.6241 0.078 Uiso 1 1 calc R . .
H2T2 H 0.8114 0.6675 0.5660 0.078 Uiso 1 1 calc R . .
C3T C 0.8271(3) 0.64834(16) 0.7365(3) 0.0621(12) Uani 1 1 d D . .
H3T1 H 0.9007 0.6469 0.7579 0.075 Uiso 1 1 calc R A .
H3T2 H 0.8128 0.6695 0.7980 0.075 Uiso 1 1 calc R . .
C4T C 0.7819(3) 0.58904(16) 0.7183(3) 0.0665(13) Uani 1 1 d D A .
H4T1 H 0.7852 0.5721 0.7934 0.080 Uiso 1 1 calc R . .
H4T2 H 0.8161 0.5632 0.6818 0.080 Uiso 1 1 calc R . .
C5T C 0.6738(3) 0.60036(14) 0.6359(3) 0.0576(11) Uani 1 1 d D A .
H5T1 H 0.6461 0.5670 0.5839 0.069 Uiso 1 1 calc R . .
H5T2 H 0.6312 0.6078 0.6812 0.069 Uiso 1 1 calc R . .
O1U O 0.21555(17) 0.95930(10) 0.01007(18) 0.0490(6) Uani 1 1 d D D .
C2U C 0.1264(2) 0.98732(15) 0.0061(3) 0.0492(9) Uani 1 1 d D . .
H2U1 H 0.0822 0.9600 0.0251 0.059 Uiso 1 1 calc R C 1
H2U2 H 0.0889 1.0033 -0.0731 0.059 Uiso 1 1 calc R C 1
C3U C 0.1598(3) 1.03483(17) 0.0965(3) 0.0683(17) Uani 0.554(10) 1 d PD D 1
H3U1 H 0.1308 1.0296 0.1567 0.082 Uiso 0.554(10) 1 calc PR D 1
H3U2 H 0.1390 1.0728 0.0588 0.082 Uiso 0.554(10) 1 calc PR D 1
C4U C 0.2733(4) 1.0299(4) 0.1505(9) 0.050(3) Uani 0.554(10) 1 d PD D 1
H4U1 H 0.3006 1.0392 0.2354 0.060 Uiso 0.554(10) 1 calc PR D 1
H4U2 H 0.3057 1.0546 0.1099 0.060 Uiso 0.554(10) 1 calc PR D 1
C5U C 0.2844(7) 0.9668(4) 0.1288(5) 0.036(2) Uani 0.554(10) 1 d PD D 1
H5U1 H 0.3540 0.9576 0.1377 0.043 Uiso 0.554(10) 1 calc PR D 1
H5U2 H 0.2658 0.9425 0.1831 0.043 Uiso 0.554(10) 1 calc PR D 1
C3U' C 0.1598(3) 1.03483(17) 0.0965(3) 0.0683(17) Uani 0.45 1 d PD D 2
H3U3 H 0.1119 1.0398 0.1357 0.082 Uiso 0.446(10) 1 calc PR D 2
H3U4 H 0.1664 1.0717 0.0601 0.082 Uiso 0.446(10) 1 calc PR D 2
C4U' C 0.2614(5) 1.0140(6) 0.1827(8) 0.048(3) Uani 0.446(10) 1 d PD D 2
H4U3 H 0.3062 1.0466 0.2203 0.058 Uiso 0.446(10) 1 calc PR D 2
H4U4 H 0.2539 0.9895 0.2444 0.058 Uiso 0.446(10) 1 calc PR D 2
C5U' C 0.3018(7) 0.9797(8) 0.1057(9) 0.065(5) Uani 0.446(10) 1 d PD D 2
H5U3 H 0.3434 1.0043 0.0768 0.078 Uiso 0.446(10) 1 calc PR D 2
H5U4 H 0.3433 0.9472 0.1502 0.078 Uiso 0.446(10) 1 calc PR D 2
O1V O 0.0861(5) 0.8772(2) -0.2570(5) 0.0760(16) Uani 0.595(6) 1 d PDU E 1
C2V C 0.0395(7) 0.9319(2) -0.2874(5) 0.0859(18) Uani 0.595(6) 1 d PDU E 1
H2V1 H 0.0902 0.9629 -0.2592 0.103 Uiso 0.595(6) 1 calc PR E 1
H2V2 H -0.0112 0.9374 -0.2523 0.103 Uiso 0.595(6) 1 calc PR E 1
C3V C -0.0097(7) 0.9324(2) -0.4193(5) 0.0769(18) Uani 0.595(6) 1 d PDU E 1
H3V1 H 0.0259 0.9588 -0.4532 0.092 Uiso 0.595(6) 1 calc PR E 1
H3V2 H -0.0809 0.9446 -0.4457 0.092 Uiso 0.595(6) 1 calc PR E 1
C4V C -0.0022(7) 0.8712(3) -0.4551(5) 0.0750(17) Uani 0.595(6) 1 d PDU E 1
H4V1 H -0.0670 0.8581 -0.5148 0.090 Uiso 0.595(6) 1 calc PR E 1
H4V2 H 0.0508 0.8674 -0.4873 0.090 Uiso 0.595(6) 1 calc PR E 1
C5V C 0.0245(6) 0.8375(2) -0.3432(5) 0.0691(17) Uani 0.595(6) 1 d PDU E 1
H5V1 H -0.0363 0.8271 -0.3286 0.083 Uiso 0.595(6) 1 calc PR E 1
H5V2 H 0.0621 0.8022 -0.3448 0.083 Uiso 0.595(6) 1 calc PR E 1
O1V' O 0.0701(8) 0.8853(4) -0.2416(6) 0.0749(18) Uani 0.405(6) 1 d PDU E 2
C2V' C 0.1022(9) 0.9350(4) -0.2842(7) 0.079(2) Uani 0.405(6) 1 d PDU E 2
H2V3 H 0.1764 0.9384 -0.2479 0.094 Uiso 0.405(6) 1 calc PR E 2
H2V4 H 0.0723 0.9699 -0.2650 0.094 Uiso 0.405(6) 1 calc PR E 2
C3V' C 0.0678(9) 0.9282(5) -0.4149(6) 0.081(2) Uani 0.405(6) 1 d PDU E 2
H3V3 H 0.1194 0.9087 -0.4362 0.097 Uiso 0.405(6) 1 calc PR E 2
H3V4 H 0.0519 0.9658 -0.4550 0.097 Uiso 0.405(6) 1 calc PR E 2
C4V' C -0.0261(8) 0.8915(5) -0.4458(7) 0.078(2) Uani 0.405(6) 1 d PDU E 2
H4V3 H -0.0869 0.9157 -0.4667 0.094 Uiso 0.405(6) 1 calc PR E 2
H4V4 H -0.0339 0.8656 -0.5124 0.094 Uiso 0.405(6) 1 calc PR E 2
C5V' C -0.0081(8) 0.8579(5) -0.3355(8) 0.0780(19) Uani 0.405(6) 1 d PDU E 2
H5V3 H -0.0703 0.8567 -0.3192 0.094 Uiso 0.405(6) 1 calc PR E 2
H5V4 H 0.0114 0.8181 -0.3446 0.094 Uiso 0.405(6) 1 calc PR E 2

loop_
_atom_site_aniso_label
_atom_site_aniso_U_11
_atom_site_aniso_U_22
_atom_site_aniso_U_33
_atom_site_aniso_U_23
_atom_site_aniso_U_13
_atom_site_aniso_U_12
K1 0.0333(4) 0.0451(4) 0.0386(3) 0.0082(3) 0.0123(3) 0.0031(3)
K2 0.0347(5) 0.0485(4) 0.0373(3) 0.0067(3) 0.0095(3) 0.0041(3)
Si1 0.0280(5) 0.0342(5) 0.0285(4) -0.0014(3) 0.0093(3) 0.0030(4)
C1 0.0328(19) 0.0296(16) 0.0297(13) 0.0035(11) 0.0150(12) 0.0000(13)
C2 0.044(2) 0.0340(18) 0.0364(15) 0.0005(13) 0.0161(14) 0.0001(15)
C3 0.056(2) 0.0363(19) 0.0405(16) -0.0081(14) 0.0231(16) -0.0082(17)
C4 0.046(2) 0.054(2) 0.0358(16) -0.0059(15) 0.0159(15) -0.0183(18)
C5 0.028(2) 0.055(2) 0.0345(15) 0.0054(14) 0.0126(13) -0.0042(15)
C6 0.0272(18) 0.0349(17) 0.0274(13) 0.0052(11) 0.0123(12) -0.0008(13)
C7 0.034(2) 0.0328(17) 0.0337(14) 0.0082(12) 0.0209(13) 0.0014(14)
C8 0.033(2) 0.041(2) 0.0547(19) 0.0136(15) 0.0233(15) 0.0082(16)
C9 0.045(3) 0.042(2) 0.085(3) 0.0093(19) 0.039(2) 0.0140(18)
C10 0.063(3) 0.033(2) 0.078(2) -0.0044(17) 0.045(2) 0.0027(19)
C11 0.042(2) 0.0376(19) 0.0489(17) -0.0031(14) 0.0266(15) -0.0010(16)
C12 0.0299(19) 0.0331(17) 0.0314(14) 0.0015(12) 0.0169(12) 0.0015(13)
Si2 0.0310(5) 0.0301(4) 0.0335(4) -0.0009(3) 0.0135(3) 0.0056(4)
C13 0.037(2) 0.0299(16) 0.0353(14) 0.0056(12) 0.0200(13) 0.0039(14)
C14 0.049(2) 0.0368(18) 0.0367(15) 0.0043(13) 0.0257(15) 0.0047(16)
C15 0.084(3) 0.036(2) 0.0458(18) -0.0030(14) 0.0374(19) 0.012(2)
C16 0.076(3) 0.044(2) 0.065(2) 0.0120(18) 0.045(2) 0.031(2)
C17 0.051(2) 0.045(2) 0.0501(18) 0.0122(15) 0.0311(17) 0.0202(17)
C18 0.038(2) 0.0326(17) 0.0394(15) 0.0100(12) 0.0273(14) 0.0066(14)
C19 0.0276(19) 0.0369(18) 0.0413(15) 0.0038(13) 0.0202(13) 0.0007(14)
C20 0.025(2) 0.059(2) 0.0504(19) 0.0043(16) 0.0171(15) 0.0034(16)
C21 0.033(2) 0.079(3) 0.0466(19) -0.0069(18) 0.0089(16) -0.008(2)
C22 0.038(2) 0.069(3) 0.0477(18) -0.0205(17) 0.0155(16) -0.0121(19)
C23 0.030(2) 0.050(2) 0.0454(17) -0.0119(15) 0.0179(14) -0.0040(16)
C24 0.0288(19) 0.0365(18) 0.0386(15) -0.0020(13) 0.0175(13) 0.0009(14)
O1S 0.0575(17) 0.0398(13) 0.0411(11) 0.0039(10) 0.0202(11) 0.0062(12)
C2S 0.069(3) 0.054(2) 0.054(2) 0.0200(18) 0.0248(19) 0.017(2)
C3S 0.035(6) 0.054(5) 0.086(6) 0.015(4) 0.047(4) 0.015(4)
C4S 0.158(6) 0.053(3) 0.069(3) 0.005(2) 0.058(3) 0.038(3)
C2S' 0.069(3) 0.054(2) 0.054(2) 0.0200(18) 0.0248(19) 0.017(2)
C3S' 0.075(9) 0.054(7) 0.113(8) 0.038(6) 0.061(7) 0.026(6)
C4S' 0.158(6) 0.053(3) 0.069(3) 0.005(2) 0.058(3) 0.038(3)
C5S 0.096(3) 0.048(2) 0.0409(18) 0.0082(16) 0.021(2) 0.013(2)
O1T 0.0388(16) 0.0735(18) 0.0585(14) 0.0161(13) 0.0126(12) 0.0112(14)
C2T 0.047(3) 0.083(3) 0.064(2) 0.005(2) 0.021(2) 0.001(2)
C3T 0.040(2) 0.092(3) 0.051(2) -0.011(2) 0.0127(17) 0.017(2)
C4T 0.076(3) 0.066(3) 0.052(2) 0.0073(19) 0.018(2) 0.033(2)
C5T 0.059(3) 0.059(2) 0.053(2) -0.0012(18) 0.0207(19) 0.007(2)
O1U 0.0379(15) 0.0555(15) 0.0495(13) -0.0111(11) 0.0123(11) 0.0041(12)
C2U 0.037(2) 0.061(2) 0.0477(18) 0.0053(17) 0.0139(16) 0.0067(18)
C3U 0.068(4) 0.063(3) 0.075(3) -0.007(2) 0.028(2) 0.020(2)
C4U 0.047(6) 0.060(6) 0.055(5) -0.015(4) 0.034(4) -0.013(4)
C5U 0.021(4) 0.041(5) 0.047(4) 0.002(3) 0.016(3) 0.000(3)
C3U' 0.068(4) 0.063(3) 0.075(3) -0.007(2) 0.028(2) 0.020(2)
C4U' 0.037(6) 0.075(9) 0.046(6) -0.013(5) 0.032(4) -0.024(5)
C5U' 0.039(8) 0.073(11) 0.074(7) -0.010(7) 0.012(6) -0.013(6)
O1V 0.071(2) 0.076(2) 0.059(2) -0.0017(19) 0.0002(19) 0.028(2)
C2V 0.085(3) 0.075(3) 0.077(3) -0.010(2) 0.009(2) 0.024(3)
C3V 0.076(3) 0.077(3) 0.073(3) 0.001(2) 0.023(2) 0.019(3)
C4V 0.072(3) 0.077(3) 0.068(2) -0.006(2) 0.018(2) 0.013(2)
C5V 0.073(3) 0.067(3) 0.063(2) -0.008(2) 0.022(2) 0.012(2)
O1V' 0.074(3) 0.075(3) 0.060(2) 0.002(2) 0.008(2) 0.019(2)
C2V' 0.072(3) 0.078(3) 0.075(3) -0.007(3) 0.016(3) 0.013(3)
C3V' 0.074(3) 0.084(3) 0.078(3) 0.004(3) 0.022(3) 0.009(3)
C4V' 0.072(3) 0.079(3) 0.072(3) 0.000(3) 0.015(3) 0.010(3)
C5V' 0.073(3) 0.075(3) 0.071(3) 0.002(3) 0.012(2) 0.007(3)

loop_
_atom_type_symbol
_atom_type_description
_atom_type_scat_dispersion_real
_atom_type_scat_dispersion_imag
_atom_type_scat_source
C C 0.0033 0.0016 'International Tables Vol C Tables 4.2.6.8 and 6.1.1.4'
H H 0.0000 0.0000 'International Tables Vol C Tables 4.2.6.8 and 6.1.1.4'
O O 0.0106 0.0060 'International Tables Vol C Tables 4.2.6.8 and 6.1.1.4'
Si Si 0.0817 0.0704 'International Tables Vol C Tables 4.2.6.8 and 6.1.1.4'
K K 0.2009 0.2494 'International Tables Vol C Tables 4.2.6.8 and 6.1.1.4'

loop_
_geom_angle_atom_site_label_1
_geom_angle_atom_site_label_2
_geom_angle_atom_site_label_3
_geom_angle
_geom_angle_site_symmetry_1
_geom_angle_site_symmetry_3
O1T K1 O1S 97.70(7) . .
O1T K1 C12 107.56(8) . .
O1S K1 C12 101.08(7) . .
O1T K1 C11 96.35(9) . 4_576
O1S K1 C11 128.33(8) . 4_576
C12 K1 C11 121.20(8) . 4_576
O1T K1 C7 89.84(8) . .
O1S K1 C7 123.35(7) . .
C12 K1 C7 26.06(7) . .
C11 K1 C7 106.10(9) 4_576 .
O1T K1 C12 82.27(8) . 4_576
O1S K1 C12 110.86(7) . 4_576
C12 K1 C12 145.10(4) . 4_576
C11 K1 C12 24.43(7) 4_576 4_576
C7 K1 C12 125.78(8) . 4_576
O1T K1 Si2 170.07(6) . .
O1S K1 Si2 79.88(5) . .
C12 K1 Si2 63.83(6) . .
C11 K1 Si2 92.63(7) 4_576 .
C7 K1 Si2 83.59(6) . .
C12 K1 Si2 107.62(6) 4_576 .
O1T K1 Si1 88.00(6) . 4_576
O1S K1 Si1 80.86(5) . 4_576
C12 K1 Si1 163.75(6) . 4_576
C11 K1 Si1 50.27(6) 4_576 4_576
C7 K1 Si1 155.75(6) . 4_576
C12 K1 Si1 30.08(5) 4_576 4_576
Si2 K1 Si1 101.04(3) . 4_576
O1T K1 Si1 134.64(6) . .
O1S K1 Si1 103.45(4) . .
C12 K1 Si1 29.31(6) . .
C11 K1 Si1 100.94(6) 4_576 .
C7 K1 Si1 45.13(6) . .
C12 K1 Si1 124.64(5) 4_576 .
Si2 K1 Si1 38.48(2) . .
Si1 K1 Si1 134.45(3) 4_576 .
O1T K1 K2 121.28(6) . 4_576
O1S K1 K2 42.70(5) . 4_576
C12 K1 K2 119.32(6) . 4_576
C11 K1 K2 88.34(7) 4_576 4_576
C7 K1 K2 144.47(6) . 4_576
C12 K1 K2 78.86(6) 4_576 4_576
Si2 K1 K2 63.08(2) . 4_576
Si1 K1 K2 52.121(18) 4_576 4_576
Si1 K1 K2 100.95(2) . 4_576
O1V K2 O1V' 8.4(3) . .
O1V K2 O1S 90.44(19) . 4_575
O1V' K2 O1S 96.0(2) . 4_575
O1V K2 O1U 83.41(13) . .
O1V' K2 O1U 77.3(2) . .
O1S K2 O1U 88.20(7) 4_575 .
O1V K2 C23 109.93(17) . .
O1V' K2 C23 108.8(2) . .
O1S K2 C23 139.78(8) 4_575 .
O1U K2 C23 127.20(8) . .
O1V K2 C24 121.13(19) . .
O1V' K2 C24 116.3(2) . .
O1S K2 C24 147.36(8) 4_575 .
O1U K2 C24 102.47(8) . .
C23 K2 C24 26.43(8) . .
O1V K2 C19 102.76(19) . .
O1V' K2 C19 96.1(2) . .
O1S K2 C19 163.47(7) 4_575 .
O1U K2 C19 83.55(8) . .
C23 K2 C19 44.06(8) . .
C24 K2 C19 25.24(7) . .
O1V K2 C22 85.19(17) . .
O1V' K2 C22 84.5(2) . .
O1S K2 C22 143.34(8) 4_575 .
O1U K2 C22 127.16(9) . .
C23 K2 C22 24.76(8) . .
C24 K2 C22 44.61(8) . .
C19 K2 C22 49.40(8) . .
O1V K2 C2V' 23.4(2) . .
O1V' K2 C2V' 23.70(15) . .
O1S K2 C2V' 75.4(2) 4_575 .
O1U K2 C2V' 65.61(15) . .
C23 K2 C2V' 132.49(17) . .
C24 K2 C2V' 137.1(2) . .
C19 K2 C2V' 113.6(2) . .
C22 K2 C2V' 108.00(16) . .
O1V K2 Si1 172.78(13) . .
O1V' K2 Si1 166.0(2) . .
O1S K2 Si1 88.11(5) 4_575 .
O1U K2 Si1 89.47(5) . .
C23 K2 Si1 75.43(6) . .
C24 K2 Si1 61.62(6) . .
C19 K2 Si1 77.55(5) . .
C22 K2 Si1 100.16(6) . .
C2V' K2 Si1 150.07(12) . .
O1V K2 K1 123.76(18) . 4_575
O1V' K2 K1 131.8(2) . 4_575
O1S K2 K1 44.97(5) 4_575 4_575
O1U K2 K1 118.78(5) . 4_575
C23 K2 K1 96.19(7) . 4_575
C24 K2 K1 104.47(6) . 4_575
C19 K2 K1 128.90(6) . 4_575
C22 K2 K1 110.34(8) . 4_575
C2V' K2 K1 117.5(2) . 4_575
Si1 K2 K1 59.04(2) . 4_575
C12 Si1 C1 87.82(13) . .
C12 Si1 Si2 106.04(10) . .
C1 Si1 Si2 107.07(10) . .
C12 Si1 K2 123.19(9) . .
C1 Si1 K2 142.34(9) . .
Si2 Si1 K2 85.89(3) . .
C12 Si1 K1 63.07(9) . 4_575
C1 Si1 K1 116.94(10) . 4_575
Si2 Si1 K1 133.41(4) . 4_575
K2 Si1 K1 68.84(2) . 4_575
C12 Si1 K1 54.04(9) . .
C1 Si1 K1 75.39(9) . .
Si2 Si1 K1 60.97(3) . .
K2 Si1 K1 138.66(3) . .
K1 Si1 K1 115.47(3) 4_575 .
C2 C1 C6 117.2(3) . .
C2 C1 Si1 130.7(2) . .
C6 C1 Si1 111.7(2) . .
C3 C2 C1 121.6(3) . .
C2 C3 C4 120.7(3) . .
C5 C4 C3 119.7(3) . .
C4 C5 C6 120.6(3) . .
C5 C6 C1 120.2(3) . .
C5 C6 C7 126.0(3) . .
C1 C6 C7 113.8(2) . .
C8 C7 C12 120.3(3) . .
C8 C7 C6 125.7(3) . .
C12 C7 C6 114.0(3) . .
C8 C7 K1 100.16(18) . .
C12 C7 K1 75.40(17) . .
C6 C7 K1 93.56(18) . .
C9 C8 C7 120.3(3) . .
C8 C9 C10 120.5(3) . .
C11 C10 C9 119.8(3) . .
C10 C11 C12 121.9(3) . .
C10 C11 K1 106.2(2) . 4_575
C12 C11 K1 86.76(18) . 4_575
C11 C12 C7 117.2(3) . .
C11 C12 Si1 130.4(2) . .
C7 C12 Si1 112.0(2) . .
C11 C12 K1 97.76(19) . .
C7 C12 K1 78.54(16) . .
Si1 C12 K1 96.65(11) . .
C11 C12 K1 68.81(16) . 4_575
C7 C12 K1 114.4(2) . 4_575
Si1 C12 K1 86.85(9) . 4_575
K1 C12 K1 164.30(10) . 4_575
C13 Si2 C24 87.27(13) . .
C13 Si2 Si1 103.80(10) . .
C24 Si2 Si1 102.00(11) . .
C13 Si2 K1 129.94(9) . .
C24 Si2 K1 141.52(10) . .
Si1 Si2 K1 80.55(3) . .
C14 C13 C18 116.7(3) . .
C14 C13 Si2 130.7(2) . .
C18 C13 Si2 112.3(2) . .
C15 C14 C13 122.1(3) . .
C14 C15 C16 119.8(3) . .
C17 C16 C15 120.6(3) . .
C16 C17 C18 120.1(3) . .
C17 C18 C13 120.7(3) . .
C17 C18 C19 125.3(3) . .
C13 C18 C19 114.0(3) . .
C20 C19 C24 120.4(3) . .
C20 C19 C18 126.2(3) . .
C24 C19 C18 113.4(3) . .
C20 C19 K2 88.7(2) . .
C24 C19 K2 67.82(17) . .
C18 C19 K2 110.16(19) . .
C21 C20 C19 120.5(3) . .
C22 C21 C20 120.5(3) . .
C21 C22 C23 120.2(3) . .
C21 C22 K2 89.1(2) . .
C23 C22 K2 67.5(2) . .
C22 C23 C24 121.3(3) . .
C22 C23 K2 87.7(2) . .
C24 C23 K2 76.91(19) . .
C23 C24 C19 117.1(3) . .
C23 C24 Si2 130.4(3) . .
C19 C24 Si2 112.5(2) . .
C23 C24 K2 76.65(19) . .
C19 C24 K2 86.95(18) . .
Si2 C24 K2 107.81(13) . .
C5S O1S C2S 107.3(2) . .
C5S O1S K2 118.6(2) . 4_576
C2S O1S K2 111.3(2) . 4_576
C5S O1S K1 109.6(2) . .
C2S O1S K1 117.8(2) . .
K2 O1S K1 92.32(6) 4_576 .
O1S C2S C3S 101.9(4) . .
C4S C3S C2S 104.2(4) . .
C3S C4S C5S 104.1(4) . .
O1S C5S C4S 107.0(3) . .
C5T O1T C2T 110.0(3) . .
C5T O1T K1 120.2(2) . .
C2T O1T K1 122.6(2) . .
O1T C2T C3T 106.4(3) . .
C4T C3T C2T 101.8(3) . .
C3T C4T C5T 102.3(3) . .
O1T C5T C4T 106.0(3) . .
C2U O1U C5U' 111.2(6) . .
C2U O1U C5U 103.9(5) . .
C5U' O1U C5U 21.7(7) . .
C2U O1U K2 127.23(19) . .
C5U' O1U K2 114.5(7) . .
C5U O1U K2 108.7(4) . .
O1U C2U C3U 106.4(3) . .
C2U C3U C4U 104.7(5) . .
C3U C4U C5U 99.5(7) . .
O1U C5U C4U 102.8(6) . .
O1U C5U' C4U' 105.8(9) . .
C2V O1V C5V 106.7(4) . .
C2V O1V K2 128.6(4) . .
C5V O1V K2 123.5(4) . .
O1V C2V C3V 105.7(4) . .
C2V C3V C4V 104.6(3) . .
C5V C4V C3V 104.3(3) . .
O1V C5V C4V 102.2(4) . .
C5V' O1V' C2V' 109.6(3) . .
C5V' O1V' K2 133.1(6) . .
C2V' O1V' K2 106.3(6) . .
O1V' C2V' C3V' 106.9(3) . .
O1V' C2V' K2 50.0(5) . .
C3V' C2V' K2 131.2(7) . .
C2V' C3V' C4V' 103.0(3) . .
C5V' C4V' C3V' 103.8(3) . .
O1V' C5V' C4V' 108.1(3) . .

loop_
_geom_bond_atom_site_label_1
_geom_bond_atom_site_label_2
_geom_bond_distance
_geom_bond_site_symmetry_2
K1 O1T 2.693(2) .
K1 O1S 2.902(2) .
K1 C12 3.130(3) .
K1 C11 3.145(3) 4_576
K1 C7 3.170(3) .
K1 C12 3.368(3) 4_576
K1 Si2 3.4047(11) .
K1 Si1 3.7716(11) 4_576
K1 Si1 3.8412(10) .
K1 K2 4.1020(12) 4_576
K2 O1V 2.637(5) .
K2 O1V' 2.708(8) .
K2 O1S 2.784(3) 4_575
K2 O1U 2.835(2) .
K2 C23 3.083(3) .
K2 C24 3.086(3) .
K2 C19 3.328(3) .
K2 C22 3.334(4) .
K2 C2V' 3.392(10) .
K2 Si1 3.4718(10) .
K2 K1 4.1020(12) 4_575
Si1 C12 1.893(3) .
Si1 C1 1.899(3) .
Si1 Si2 2.4232(13) .
Si1 K1 3.7716(11) 4_575
C1 C2 1.403(4) .
C1 C6 1.427(4) .
C2 C3 1.377(4) .
C3 C4 1.384(5) .
C4 C5 1.384(5) .
C5 C6 1.398(4) .
C6 C7 1.475(4) .
C7 C8 1.403(4) .
C7 C12 1.421(4) .
C8 C9 1.368(5) .
C9 C10 1.385(5) .
C10 C11 1.384(5) .
C11 C12 1.395(4) .
C11 K1 3.145(3) 4_575
C12 K1 3.368(3) 4_575
Si2 C13 1.886(3) .
Si2 C24 1.899(3) .
C13 C14 1.407(4) .
C13 C18 1.427(4) .
C14 C15 1.375(5) .
C15 C16 1.393(5) .
C16 C17 1.369(5) .
C17 C18 1.398(4) .
C18 C19 1.467(4) .
C19 C20 1.397(4) .
C19 C24 1.421(4) .
C20 C21 1.381(5) .
C21 C22 1.367(5) .
C22 C23 1.397(4) .
C23 C24 1.411(4) .
O1S C5S 1.426(3) .
O1S C2S 1.427(3) .
O1S K2 2.784(3) 4_576
C2S C3S 1.514(5) .
C3S C4S 1.491(5) .
C4S C5S 1.505(4) .
O1T C5T 1.421(3) .
O1T C2T 1.423(3) .
C2T C3T 1.511(4) .
C3T C4T 1.508(4) .
C4T C5T 1.520(4) .
O1U C2U 1.426(3) .
O1U C5U' 1.427(4) .
O1U C5U 1.429(4) .
C2U C3U 1.513(4) .
C3U C4U 1.514(5) .
C4U C5U 1.516(5) .
C4U' C5U' 1.517(5) .
O1V C2V 1.425(4) .
O1V C5V 1.430(4) .
C2V C3V 1.504(4) .
C3V C4V 1.510(4) .
C4V C5V 1.504(4) .
O1V' C5V' 1.420(3) .
O1V' C2V' 1.421(4) .
C2V' C3V' 1.501(5) .
C3V' C4V' 1.519(5) .
C4V' C5V' 1.503(4) .

loop_
_geom_torsion_atom_site_label_1
_geom_torsion_atom_site_label_2
_geom_torsion_atom_site_label_3
_geom_torsion_atom_site_label_4
_geom_torsion
_geom_torsion_site_symmetry_1
_geom_torsion_site_symmetry_4
O1V K2 Si1 C12 -148.4(15) . .
O1V' K2 Si1 C12 -177.4(9) . .
O1S K2 Si1 C12 -69.88(13) 4_575 .
O1U K2 Si1 C12 -158.10(13) . .
C23 K2 Si1 C12 73.06(13) . .
C24 K2 Si1 C12 97.40(14) . .
C19 K2 Si1 C12 118.39(13) . .
C22 K2 Si1 C12 74.17(14) . .
C2V' K2 Si1 C12 -125.6(5) . .
K1 K2 Si1 C12 -33.55(12) 4_575 .
O1V K2 Si1 C1 -7.7(15) . .
O1V' K2 Si1 C1 -36.7(9) . .
O1S K2 Si1 C1 70.75(18) 4_575 .
O1U K2 Si1 C1 -17.47(18) . .
C23 K2 Si1 C1 -146.31(18) . .
C24 K2 Si1 C1 -121.97(18) . .
C19 K2 Si1 C1 -100.98(18) . .
C22 K2 Si1 C1 -145.20(18) . .
C2V' K2 Si1 C1 15.0(5) . .
K1 K2 Si1 C1 107.08(17) 4_575 .
O1V K2 Si1 Si2 105.1(15) . .
O1V' K2 Si1 Si2 76.1(9) . .
O1S K2 Si1 Si2 -176.38(5) 4_575 .
O1U K2 Si1 Si2 95.40(6) . .
C23 K2 Si1 Si2 -33.44(7) . .
C24 K2 Si1 Si2 -9.10(7) . .
C19 K2 Si1 Si2 11.89(6) . .
C22 K2 Si1 Si2 -32.33(8) . .
C2V' K2 Si1 Si2 127.9(4) . .
K1 K2 Si1 Si2 -140.05(3) 4_575 .
O1V K2 Si1 K1 -114.8(15) . 4_575
O1V' K2 Si1 K1 -143.8(9) . 4_575
O1S K2 Si1 K1 -36.33(5) 4_575 4_575
O1U K2 Si1 K1 -124.55(6) . 4_575
C23 K2 Si1 K1 106.61(7) . 4_575
C24 K2 Si1 K1 130.95(7) . 4_575
C19 K2 Si1 K1 151.94(6) . 4_575
C22 K2 Si1 K1 107.72(7) . 4_575
C2V' K2 Si1 K1 -92.1(4) . 4_575
O1V K2 Si1 K1 140.2(15) . .
O1V' K2 Si1 K1 111.2(9) . .
O1S K2 Si1 K1 -141.29(6) 4_575 .
O1U K2 Si1 K1 130.49(7) . .
C23 K2 Si1 K1 1.65(8) . .
C24 K2 Si1 K1 25.99(8) . .
C19 K2 Si1 K1 46.98(7) . .
C22 K2 Si1 K1 2.76(9) . .
C2V' K2 Si1 K1 162.9(4) . .
K1 K2 Si1 K1 -104.96(4) 4_575 .
O1T K1 Si1 C12 26.75(14) . .
O1S K1 Si1 C12 -88.72(12) . .
C11 K1 Si1 C12 137.19(13) 4_576 .
C7 K1 Si1 C12 35.30(13) . .
C12 K1 Si1 C12 143.66(15) 4_576 .
Si2 K1 Si1 C12 -142.48(12) . .
Si1 K1 Si1 C12 -179.05(11) 4_576 .
K2 K1 Si1 C12 -132.38(11) 4_576 .
O1T K1 Si1 C1 -71.32(13) . .
O1S K1 Si1 C1 173.21(12) . .
C12 K1 Si1 C1 -98.07(15) . .
C11 K1 Si1 C1 39.12(13) 4_576 .
C7 K1 Si1 C1 -62.77(13) . .
C12 K1 Si1 C1 45.59(13) 4_576 .
Si2 K1 Si1 C1 119.45(11) . .
Si1 K1 Si1 C1 82.88(11) 4_576 .
K2 K1 Si1 C1 129.54(11) 4_576 .
O1T K1 Si1 Si2 169.23(9) . .
O1S K1 Si1 Si2 53.76(6) . .
C12 K1 Si1 Si2 142.48(12) . .
C11 K1 Si1 Si2 -80.33(8) 4_576 .
C7 K1 Si1 Si2 177.79(8) . .
C12 K1 Si1 Si2 -73.85(7) 4_576 .
Si1 K1 Si1 Si2 -36.57(4) 4_576 .
K2 K1 Si1 Si2 10.10(3) 4_576 .
O1T K1 Si1 K2 128.25(9) . .
O1S K1 Si1 K2 12.78(7) . .
C12 K1 Si1 K2 101.50(12) . .
C11 K1 Si1 K2 -121.31(8) 4_576 .
C7 K1 Si1 K2 136.80(9) . .
C12 K1 Si1 K2 -114.84(8) 4_576 .
Si2 K1 Si1 K2 -40.98(4) . .
Si1 K1 Si1 K2 -77.55(5) 4_576 .
K2 K1 Si1 K2 -30.89(5) 4_576 .
O1T K1 Si1 K1 41.91(9) . 4_575
O1S K1 Si1 K1 -73.55(6) . 4_575
C12 K1 Si1 K1 15.16(11) . 4_575
C11 K1 Si1 K1 152.36(7) 4_576 4_575
C7 K1 Si1 K1 50.47(8) . 4_575
C12 K1 Si1 K1 158.83(7) 4_576 4_575
Si2 K1 Si1 K1 -127.32(4) . 4_575
Si1 K1 Si1 K1 -163.89(3) 4_576 4_575
K2 K1 Si1 K1 -117.22(3) 4_576 4_575
C12 Si1 C1 C2 179.5(3) . .
Si2 Si1 C1 C2 -74.4(3) . .
K2 Si1 C1 C2 31.5(4) . .
K1 Si1 C1 C2 121.3(3) 4_575 .
K1 Si1 C1 C2 -127.2(3) . .
C12 Si1 C1 C6 6.9(2) . .
Si2 Si1 C1 C6 113.0(2) . .
K2 Si1 C1 C6 -141.01(17) . .
K1 Si1 C1 C6 -51.2(2) 4_575 .
K1 Si1 C1 C6 60.22(19) . .
C6 C1 C2 C3 0.0(4) . .
Si1 C1 C2 C3 -172.2(3) . .
C1 C2 C3 C4 1.1(5) . .
C2 C3 C4 C5 -1.8(5) . .
C3 C4 C5 C6 1.2(5) . .
C4 C5 C6 C1 0.0(5) . .
C4 C5 C6 C7 178.4(3) . .
C2 C1 C6 C5 -0.6(4) . .
Si1 C1 C6 C5 173.1(2) . .
C2 C1 C6 C7 -179.2(3) . .
Si1 C1 C6 C7 -5.5(3) . .
C5 C6 C7 C8 0.9(5) . .
C1 C6 C7 C8 179.4(3) . .
C5 C6 C7 C12 -178.3(3) . .
C1 C6 C7 C12 0.2(4) . .
C5 C6 C7 K1 106.1(3) . .
C1 C6 C7 K1 -75.4(2) . .
O1T K1 C7 C8 15.0(2) . .
O1S K1 C7 C8 -84.2(2) . .
C12 K1 C7 C8 -118.9(3) . .
C11 K1 C7 C8 111.5(2) 4_576 .
C12 K1 C7 C8 95.3(2) 4_576 .
Si2 K1 C7 C8 -157.6(2) . .
Si1 K1 C7 C8 99.7(2) 4_576 .
Si1 K1 C7 C8 -159.0(2) . .
K2 K1 C7 C8 -137.85(18) 4_576 .
O1T K1 C7 C12 133.84(18) . .
O1S K1 C7 C12 34.7(2) . .
C11 K1 C7 C12 -129.60(17) 4_576 .
C12 K1 C7 C12 -145.82(16) 4_576 .
Si2 K1 C7 C12 -38.70(17) . .
Si1 K1 C7 C12 -141.39(16) 4_576 .
Si1 K1 C7 C12 -40.09(15) . .
K2 K1 C7 C12 -19.0(2) 4_576 .
O1T K1 C7 C6 -112.24(17) . .
O1S K1 C7 C6 148.63(15) . .
C12 K1 C7 C6 113.9(3) . .
C11 K1 C7 C6 -15.68(18) 4_576 .
C12 K1 C7 C6 -31.9(2) 4_576 .
Si2 K1 C7 C6 75.22(16) . .
Si1 K1 C7 C6 -27.5(3) 4_576 .
Si1 K1 C7 C6 73.83(16) . .
K2 K1 C7 C6 94.94(17) 4_576 .
C12 C7 C8 C9 -0.9(5) . .
C6 C7 C8 C9 180.0(3) . .
K1 C7 C8 C9 78.1(3) . .
C7 C8 C9 C10 1.0(5) . .
C8 C9 C10 C11 -0.8(6) . .
C9 C10 C11 C12 0.4(5) . .
C9 C10 C11 K1 96.8(3) . 4_575
C10 C11 C12 C7 -0.3(5) . .
K1 C11 C12 C7 -107.4(2) 4_575 .
C10 C11 C12 Si1 173.0(3) . .
K1 C11 C12 Si1 65.9(3) 4_575 .
C10 C11 C12 K1 -81.3(3) . .
K1 C11 C12 K1 171.59(9) 4_575 .
C10 C11 C12 K1 107.1(3) . 4_575
C8 C7 C12 C11 0.5(4) . .
C6 C7 C12 C11 179.7(3) . .
K1 C7 C12 C11 -92.9(3) . .
C8 C7 C12 Si1 -174.0(2) . .
C6 C7 C12 Si1 5.2(3) . .
K1 C7 C12 Si1 92.61(16) . .
C8 C7 C12 K1 93.4(3) . .
C6 C7 C12 K1 -87.4(2) . .
C8 C7 C12 K1 -77.2(3) . 4_575
C6 C7 C12 K1 102.0(2) . 4_575
K1 C7 C12 K1 -170.60(14) . 4_575
C1 Si1 C12 C11 179.6(3) . .
Si2 Si1 C12 C11 72.5(3) . .
K2 Si1 C12 C11 -23.2(3) . .
K1 Si1 C12 C11 -58.5(3) 4_575 .
K1 Si1 C12 C11 106.1(3) . .
C1 Si1 C12 C7 -6.8(2) . .
Si2 Si1 C12 C7 -113.9(2) . .
K2 Si1 C12 C7 150.38(17) . .
K1 Si1 C12 C7 115.1(2) 4_575 .
K1 Si1 C12 C7 -80.3(2) . .
C1 Si1 C12 K1 73.49(11) . .
Si2 Si1 C12 K1 -33.65(9) . .
K2 Si1 C12 K1 -129.33(6) . .
K1 Si1 C12 K1 -164.64(11) 4_575 .
C1 Si1 C12 K1 -121.87(10) . 4_575
Si2 Si1 C12 K1 130.99(5) . 4_575
K2 Si1 C12 K1 35.31(11) . 4_575
K1 Si1 C12 K1 164.64(11) . 4_575
O1T K1 C12 C11 67.2(2) . .
O1S K1 C12 C11 -34.7(2) . .
C11 K1 C12 C11 176.3(3) 4_576 .
C7 K1 C12 C11 116.3(3) . .
C12 K1 C12 C11 169.14(16) 4_576 .
Si2 K1 C12 C11 -107.5(2) . .
Si1 K1 C12 C11 -130.0(2) 4_576 .
Si1 K1 C12 C11 -132.4(3) . .
K2 K1 C12 C11 -76.2(2) 4_576 .
O1T K1 C12 C7 -49.16(19) . .
O1S K1 C12 C7 -151.01(17) . .
C11 K1 C12 C7 59.9(2) 4_576 .
C12 K1 C12 C7 52.8(3) 4_576 .
Si2 K1 C12 C7 136.19(18) . .
Si1 K1 C12 C7 113.6(2) 4_576 .
Si1 K1 C12 C7 111.2(2) . .
K2 K1 C12 C7 167.48(15) 4_576 .
O1T K1 C12 Si1 -160.37(10) . .
O1S K1 C12 Si1 97.78(11) . .
C11 K1 C12 Si1 -51.26(14) 4_576 .
C7 K1 C12 Si1 -111.2(2) . .
C12 K1 C12 Si1 -58.4(2) 4_576 .
Si2 K1 C12 Si1 24.98(8) . .
Si1 K1 C12 Si1 2.4(3) 4_576 .
K2 K1 C12 Si1 56.27(12) 4_576 .
O1T K1 C12 K1 97.5(4) . 4_575
O1S K1 C12 K1 -4.4(4) . 4_575
C11 K1 C12 K1 -153.4(4) 4_576 4_575
C7 K1 C12 K1 146.6(5) . 4_575
C12 K1 C12 K1 -160.6(3) 4_576 4_575
Si2 K1 C12 K1 -77.2(4) . 4_575
Si1 K1 C12 K1 -99.7(4) 4_576 4_575
Si1 K1 C12 K1 -102.2(4) . 4_575
K2 K1 C12 K1 -45.9(4) 4_576 4_575
C12 Si1 Si2 C13 159.85(12) . .
C1 Si1 Si2 C13 67.17(13) . .
K2 Si1 Si2 C13 -76.75(9) . .
K1 Si1 Si2 C13 -132.27(10) 4_575 .
K1 Si1 Si2 C13 129.00(9) . .
C12 Si1 Si2 C24 -110.03(13) . .
C1 Si1 Si2 C24 157.29(14) . .
K2 Si1 Si2 C24 13.37(10) . .
K1 Si1 Si2 C24 -42.15(11) 4_575 .
K1 Si1 Si2 C24 -140.89(10) . .
C12 Si1 Si2 K1 30.86(9) . .
C1 Si1 Si2 K1 -61.82(10) . .
K2 Si1 Si2 K1 154.26(3) . .
K1 Si1 Si2 K1 98.73(4) 4_575 .
O1T K1 Si2 C13 -150.6(4) . .
O1S K1 Si2 C13 132.69(14) . .
C12 K1 Si2 C13 -119.54(15) . .
C11 K1 Si2 C13 4.19(15) 4_576 .
C7 K1 Si2 C13 -101.72(14) . .
C12 K1 Si2 C13 23.85(15) 4_576 .
Si1 K1 Si2 C13 54.19(14) 4_576 .
Si1 K1 Si2 C13 -100.14(14) . .
K2 K1 Si2 C13 90.99(13) 4_576 .
O1T K1 Si2 C24 47.0(4) . .
O1S K1 Si2 C24 -29.75(18) . .
C12 K1 Si2 C24 78.02(18) . .
C11 K1 Si2 C24 -158.24(18) 4_576 .
C7 K1 Si2 C24 95.85(18) . .
C12 K1 Si2 C24 -138.58(18) 4_576 .
Si1 K1 Si2 C24 -108.25(17) 4_576 .
Si1 K1 Si2 C24 97.43(17) . .
K2 K1 Si2 C24 -71.45(17) 4_576 .
O1T K1 Si2 Si1 -50.4(4) . .
O1S K1 Si2 Si1 -127.17(5) . .
C12 K1 Si2 Si1 -19.40(6) . .
C11 K1 Si2 Si1 104.33(7) 4_576 .
C7 K1 Si2 Si1 -1.58(6) . .
C12 K1 Si2 Si1 123.99(6) 4_576 .
Si1 K1 Si2 Si1 154.32(3) 4_576 .
K2 K1 Si2 Si1 -168.87(3) 4_576 .
C24 Si2 C13 C14 180.0(3) . .
Si1 Si2 C13 C14 -78.3(3) . .
K1 Si2 C13 C14 10.8(4) . .
C24 Si2 C13 C18 6.7(2) . .
Si1 Si2 C13 C18 108.4(2) . .
K1 Si2 C13 C18 -162.49(17) . .
C18 C13 C14 C15 -0.3(5) . .
Si2 C13 C14 C15 -173.3(3) . .
C13 C14 C15 C16 1.1(5) . .
C14 C15 C16 C17 -0.8(6) . .
C15 C16 C17 C18 -0.1(5) . .
C16 C17 C18 C13 0.9(5) . .
C16 C17 C18 C19 -180.0(3) . .
C14 C13 C18 C17 -0.7(4) . .
Si2 C13 C18 C17 173.6(2) . .
C14 C13 C18 C19 -179.9(3) . .
Si2 C13 C18 C19 -5.6(3) . .
C17 C18 C19 C20 3.8(5) . .
C13 C18 C19 C20 -177.0(3) . .
C17 C18 C19 C24 -178.7(3) . .
C13 C18 C19 C24 0.5(4) . .
C17 C18 C19 K2 107.6(3) . .
C13 C18 C19 K2 -73.3(3) . .
O1V K2 C19 C20 15.9(2) . .
O1V' K2 C19 C20 21.2(3) . .
O1S K2 C19 C20 158.2(2) 4_575 .
O1U K2 C19 C20 97.7(2) . .
C23 K2 C19 C20 -89.6(2) . .
C24 K2 C19 C20 -123.8(3) . .
C22 K2 C19 C20 -56.2(2) . .
C2V' K2 C19 C20 37.9(3) . .
Si1 K2 C19 C20 -171.5(2) . .
K1 K2 C19 C20 -140.23(18) 4_575 .
O1V K2 C19 C24 139.7(2) . .
O1V' K2 C19 C24 145.0(3) . .
O1S K2 C19 C24 -78.0(3) 4_575 .
O1U K2 C19 C24 -138.56(17) . .
C23 K2 C19 C24 34.14(17) . .
C22 K2 C19 C24 67.61(18) . .
C2V' K2 C19 C24 161.6(2) . .
Si1 K2 C19 C24 -47.68(16) . .
K1 K2 C19 C24 -16.46(19) 4_575 .
O1V K2 C19 C18 -112.4(2) . .
O1V' K2 C19 C18 -107.2(3) . .
O1S K2 C19 C18 29.8(4) 4_575 .
O1U K2 C19 C18 -30.69(19) . .
C23 K2 C19 C18 142.0(2) . .
C24 K2 C19 C18 107.9(3) . .
C22 K2 C19 C18 175.5(2) . .
C2V' K2 C19 C18 -90.5(2) . .
Si1 K2 C19 C18 60.19(19) . .
K1 K2 C19 C18 91.4(2) 4_575 .
C24 C19 C20 C21 -1.3(5) . .
C18 C19 C20 C21 176.1(3) . .
K2 C19 C20 C21 61.9(3) . .
C19 C20 C21 C22 -0.1(6) . .
C20 C21 C22 C23 1.6(6) . .
C20 C21 C22 K2 -61.6(4) . .
O1V K2 C22 C21 -54.2(3) . .
O1V' K2 C22 C21 -45.8(3) . .
O1S K2 C22 C21 -138.48(19) 4_575 .
O1U K2 C22 C21 23.8(2) . .
C23 K2 C22 C21 123.4(3) . .
C24 K2 C22 C21 91.3(2) . .
C19 K2 C22 C21 57.1(2) . .
C2V' K2 C22 C21 -48.9(3) . .
Si1 K2 C22 C21 120.9(2) . .
K1 K2 C22 C21 -178.53(18) 4_575 .
O1V K2 C22 C23 -177.7(3) . .
O1V' K2 C22 C23 -169.2(3) . .
O1S K2 C22 C23 98.1(2) 4_575 .
O1U K2 C22 C23 -99.7(2) . .
C24 K2 C22 C23 -32.2(2) . .
C19 K2 C22 C23 -66.3(2) . .
C2V' K2 C22 C23 -172.3(3) . .
Si1 K2 C22 C23 -2.6(2) . .
K1 K2 C22 C23 58.0(2) 4_575 .
C21 C22 C23 C24 -1.7(6) . .
K2 C22 C23 C24 73.2(3) . .
C21 C22 C23 K2 -74.9(4) . .
O1V K2 C23 C22 2.5(3) . .
O1V' K2 C23 C22 11.3(3) . .
O1S K2 C23 C22 -113.7(2) 4_575 .
O1U K2 C23 C22 99.5(2) . .
C24 K2 C23 C22 122.9(3) . .
C19 K2 C23 C22 90.4(2) . .
C2V' K2 C23 C22 9.9(4) . .
Si1 K2 C23 C22 177.4(2) . .
K1 K2 C23 C22 -126.9(2) 4_575 .
O1V K2 C23 C24 -120.4(2) . .
O1V' K2 C23 C24 -111.5(3) . .
O1S K2 C23 C24 123.41(19) 4_575 .
O1U K2 C23 C24 -23.4(2) . .
C19 K2 C23 C24 -32.51(17) . .
C22 K2 C23 C24 -122.9(3) . .
C2V' K2 C23 C24 -112.9(3) . .
Si1 K2 C23 C24 54.53(18) . .
K1 K2 C23 C24 110.27(19) 4_575 .
C22 C23 C24 C19 0.4(5) . .
K2 C23 C24 C19 79.5(3) . .
C22 C23 C24 Si2 178.7(3) . .
K2 C23 C24 Si2 -102.2(3) . .
C22 C23 C24 K2 -79.1(3) . .
C20 C19 C24 C23 1.1(5) . .
C18 C19 C24 C23 -176.6(3) . .
K2 C19 C24 C23 -73.3(3) . .
C20 C19 C24 Si2 -177.5(3) . .
C18 C19 C24 Si2 4.8(3) . .
K2 C19 C24 Si2 108.03(19) . .
C20 C19 C24 K2 74.5(3) . .
C18 C19 C24 K2 -103.2(2) . .
C13 Si2 C24 C23 175.2(3) . .
Si1 Si2 C24 C23 71.6(3) . .
K1 Si2 C24 C23 -18.2(4) . .
C13 Si2 C24 C19 -6.4(2) . .
Si1 Si2 C24 C19 -110.0(2) . .
K1 Si2 C24 C19 160.17(16) . .
C13 Si2 C24 K2 87.72(13) . .
Si1 Si2 C24 K2 -15.81(12) . .
K1 Si2 C24 K2 -105.67(14) . .
O1V K2 C24 C23 71.3(3) . .
O1V' K2 C24 C23 79.2(3) . .
O1S K2 C24 C23 -92.3(2) 4_575 .
O1U K2 C24 C23 161.11(19) . .
C19 K2 C24 C23 118.8(3) . .
C22 K2 C24 C23 30.06(19) . .
C2V' K2 C24 C23 93.6(3) . .
Si1 K2 C24 C23 -116.4(2) . .
K1 K2 C24 C23 -74.40(19) 4_575 .
O1V K2 C24 C19 -47.4(2) . .
O1V' K2 C24 C19 -39.5(3) . .
O1S K2 C24 C19 148.94(16) 4_575 .
O1U K2 C24 C19 42.34(18) . .
C23 K2 C24 C19 -118.8(3) . .
C22 K2 C24 C19 -88.7(2) . .
C2V' K2 C24 C19 -25.1(3) . .
Si1 K2 C24 C19 124.86(18) . .
K1 K2 C24 C19 166.84(16) 4_575 .
O1V K2 C24 Si2 -160.10(18) . .
O1V' K2 C24 Si2 -152.2(3) . .
O1S K2 C24 Si2 36.3(2) 4_575 .
O1U K2 C24 Si2 -70.31(14) . .
C23 K2 C24 Si2 128.6(3) . .
C19 K2 C24 Si2 -112.6(2) . .
C22 K2 C24 Si2 158.6(2) . .
C2V' K2 C24 Si2 -137.8(2) . .
Si1 K2 C24 Si2 12.21(9) . .
K1 K2 C24 Si2 54.19(13) 4_575 .
O1T K1 O1S C5S -109.8(2) . .
C12 K1 O1S C5S -0.1(2) . .
C11 K1 O1S C5S 145.8(2) 4_576 .
C7 K1 O1S C5S -14.9(2) . .
C12 K1 O1S C5S 165.6(2) 4_576 .
Si2 K1 O1S C5S 60.48(19) . .
Si1 K1 O1S C5S 163.5(2) 4_576 .
Si1 K1 O1S C5S 29.8(2) . .
K2 K1 O1S C5S 121.5(2) 4_576 .
O1T K1 O1S C2S 13.2(2) . .
C12 K1 O1S C2S 122.9(2) . .
C11 K1 O1S C2S -91.2(2) 4_576 .
C7 K1 O1S C2S 108.1(2) . .
C12 K1 O1S C2S -71.4(2) 4_576 .
Si2 K1 O1S C2S -176.6(2) . .
Si1 K1 O1S C2S -73.5(2) 4_576 .
Si1 K1 O1S C2S 152.8(2) . .
K2 K1 O1S C2S -115.6(2) 4_576 .
O1T K1 O1S K2 128.75(7) . 4_576
C12 K1 O1S K2 -121.56(7) . 4_576
C11 K1 O1S K2 24.32(11) 4_576 4_576
C7 K1 O1S K2 -136.33(8) . 4_576
C12 K1 O1S K2 44.13(8) 4_576 4_576
Si2 K1 O1S K2 -61.00(4) . 4_576
Si1 K1 O1S K2 42.05(4) 4_576 4_576
Si1 K1 O1S K2 -91.65(5) . 4_576
C5S O1S C2S C3S 38.6(5) . .
K2 O1S C2S C3S 169.8(4) 4_576 .
K1 O1S C2S C3S -85.5(4) . .
O1S C2S C3S C4S -37.2(7) . .
C2S C3S C4S C5S 22.2(8) . .
C2S O1S C5S C4S -25.1(4) . .
K2 O1S C5S C4S -152.1(3) 4_576 .
K1 O1S C5S C4S 103.8(3) . .
C3S C4S C5S O1S 0.6(6) . .
O1S K1 O1T C5T -45.5(2) . .
C12 K1 O1T C5T -149.8(2) . .
C11 K1 O1T C5T 84.6(2) 4_576 .
C7 K1 O1T C5T -169.2(2) . .
C12 K1 O1T C5T 64.6(2) 4_576 .
Si2 K1 O1T C5T -120.8(4) . .
Si1 K1 O1T C5T 35.0(2) 4_576 .
Si1 K1 O1T C5T -163.2(2) . .
K2 K1 O1T C5T -7.3(3) 4_576 .
O1S K1 O1T C2T 167.2(2) . .
C12 K1 O1T C2T 62.9(3) . .
C11 K1 O1T C2T -62.7(3) 4_576 .
C7 K1 O1T C2T 43.5(3) . .
C12 K1 O1T C2T -82.7(3) 4_576 .
Si2 K1 O1T C2T 92.0(4) . .
Si1 K1 O1T C2T -112.3(3) 4_576 .
Si1 K1 O1T C2T 49.6(3) . .
K2 K1 O1T C2T -154.6(2) 4_576 .
C5T O1T C2T C3T -13.3(4) . .
K1 O1T C2T C3T 136.9(3) . .
O1T C2T C3T C4T 31.1(4) . .
C2T C3T C4T C5T -36.0(4) . .
C2T O1T C5T C4T -10.3(4) . .
K1 O1T C5T C4T -161.3(2) . .
C3T C4T C5T O1T 29.4(4) . .
O1V K2 O1U C2U 52.0(3) . .
O1V' K2 O1U C2U 46.1(3) . .
O1S K2 O1U C2U 142.7(2) 4_575 .
C23 K2 O1U C2U -58.0(3) . .
C24 K2 O1U C2U -68.5(2) . .
C19 K2 O1U C2U -51.7(2) . .
C22 K2 O1U C2U -26.8(3) . .
C2V' K2 O1U C2U 67.9(3) . .
Si1 K2 O1U C2U -129.2(2) . .
K1 K2 O1U C2U 177.1(2) 4_575 .
O1V K2 O1U C5U' -160.2(7) . .
O1V' K2 O1U C5U' -166.1(7) . .
O1S K2 O1U C5U' -69.5(7) 4_575 .
C23 K2 O1U C5U' 89.7(7) . .
C24 K2 O1U C5U' 79.3(7) . .
C19 K2 O1U C5U' 96.1(7) . .
C22 K2 O1U C5U' 121.0(7) . .
C2V' K2 O1U C5U' -144.3(7) . .
Si1 K2 O1U C5U' 18.6(7) . .
K1 K2 O1U C5U' -35.1(7) 4_575 .
O1V K2 O1U C5U 177.3(5) . .
O1V' K2 O1U C5U 171.3(5) . .
O1S K2 O1U C5U -92.1(5) 4_575 .
C23 K2 O1U C5U 67.2(5) . .
C24 K2 O1U C5U 56.8(5) . .
C19 K2 O1U C5U 73.6(5) . .
C22 K2 O1U C5U 98.4(5) . .
C2V' K2 O1U C5U -166.9(6) . .
Si1 K2 O1U C5U -4.0(5) . .
K1 K2 O1U C5U -57.7(5) 4_575 .
C5U' O1U C2U C3U 7.9(9) . .
C5U O1U C2U C3U 29.4(5) . .
K2 O1U C2U C3U 156.5(2) . .
O1U C2U C3U C4U -0.7(6) . .
C2U C3U C4U C5U -25.9(8) . .
C2U O1U C5U C4U -46.9(8) . .
C5U' O1U C5U C4U 66(3) . .
K2 O1U C5U C4U 175.2(6) . .
C3U C4U C5U O1U 44.6(9) . .
C2U O1U C5U' C4U' 12.5(15) . .
C5U O1U C5U' C4U' -61(2) . .
K2 O1U C5U' C4U' -140.4(10) . .
O1V' K2 O1V C2V 46.3(19) . .
O1S K2 O1V C2V -85.3(9) 4_575 .
O1U K2 O1V C2V 2.9(9) . .
C23 K2 O1V C2V 130.1(8) . .
C24 K2 O1V C2V 103.5(8) . .
C19 K2 O1V C2V 84.7(9) . .
C22 K2 O1V C2V 131.2(9) . .
C2V' K2 O1V C2V -35.9(7) . .
Si1 K2 O1V C2V -7(2) . .
K1 K2 O1V C2V -117.5(8) 4_575 .
O1V' K2 O1V C5V -120(3) . .
O1S K2 O1V C5V 108.7(6) 4_575 .
O1U K2 O1V C5V -163.1(6) . .
C23 K2 O1V C5V -35.9(7) . .
C24 K2 O1V C5V -62.5(6) . .
C19 K2 O1V C5V -81.3(6) . .
C22 K2 O1V C5V -34.8(6) . .
C2V' K2 O1V C5V 158.1(12) . .
Si1 K2 O1V C5V -172.9(12) . .
K1 K2 O1V C5V 76.5(6) 4_575 .
C5V O1V C2V C3V -32.7(9) . .
K2 O1V C2V C3V 159.5(6) . .
O1V C2V C3V C4V 9.8(10) . .
C2V C3V C4V C5V 14.8(9) . .
C2V O1V C5V C4V 41.7(8) . .
K2 O1V C5V C4V -149.7(5) . .
C3V C4V C5V O1V -34.0(8) . .
O1V K2 O1V' C5V' 60(2) . .
O1S K2 O1V' C5V' 109.2(9) 4_575 .
O1U K2 O1V' C5V' -164.0(9) . .
C23 K2 O1V' C5V' -38.7(9) . .
C24 K2 O1V' C5V' -66.2(9) . .
C19 K2 O1V' C5V' -82.1(9) . .
C22 K2 O1V' C5V' -34.0(9) . .
C2V' K2 O1V' C5V' 138.7(13) . .
Si1 K2 O1V' C5V' -144.3(8) . .
K1 K2 O1V' C5V' 78.5(9) 4_575 .
O1V K2 O1V' C2V' -78(2) . .
O1S K2 O1V' C2V' -29.5(7) 4_575 .
O1U K2 O1V' C2V' 57.2(7) . .
C23 K2 O1V' C2V' -177.4(7) . .
C24 K2 O1V' C2V' 155.0(6) . .
C19 K2 O1V' C2V' 139.2(7) . .
C22 K2 O1V' C2V' -172.7(7) . .
Si1 K2 O1V' C2V' 77.0(12) . .
K1 K2 O1V' C2V' -60.2(8) 4_575 .
C5V' O1V' C2V' C3V' -19.2(12) . .
K2 O1V' C2V' C3V' 130.0(7) . .
C5V' O1V' C2V' K2 -149.3(11) . .
O1V K2 C2V' O1V' 21.2(8) . .
O1S K2 C2V' O1V' 149.6(7) 4_575 .
O1U K2 C2V' O1V' -115.7(8) . .
C23 K2 C2V' O1V' 3.3(8) . .
C24 K2 C2V' O1V' -33.8(8) . .
C19 K2 C2V' O1V' -45.1(7) . .
C22 K2 C2V' O1V' 7.6(8) . .
Si1 K2 C2V' O1V' -151.8(6) . .
K1 K2 C2V' O1V' 133.2(7) 4_575 .
O1V K2 C2V' C3V' -55.5(6) . .
O1V' K2 C2V' C3V' -76.7(7) . .
O1S K2 C2V' C3V' 72.9(7) 4_575 .
O1U K2 C2V' C3V' 167.6(7) . .
C23 K2 C2V' C3V' -73.4(8) . .
C24 K2 C2V' C3V' -110.4(7) . .
C19 K2 C2V' C3V' -121.8(7) . .
C22 K2 C2V' C3V' -69.0(7) . .
Si1 K2 C2V' C3V' 131.5(5) . .
K1 K2 C2V' C3V' 56.5(7) 4_575 .
O1V' C2V' C3V' C4V' 28.9(11) . .
K2 C2V' C3V' C4V' 80.1(10) . .
C2V' C3V' C4V' C5V' -27.3(11) . .
C2V' O1V' C5V' C4V' 1.1(13) . .
K2 O1V' C5V' C4V' -136.6(8) . .
C3V' C4V' C5V' O1V' 16.9(13) . .
